data_4038399
loop_
_publ_author_name
'Hu, Wei'
'Li, Er-Qing'
'Duan, Zheng'
'Mathey, Fran\,cois'

_publ_section_title
;
 Concise Synthesis of Phospholene and Its P-Stereogenic Derivatives.
;
_journal_name_full 'The Journal of organic chemistry'
_journal_paper_doi 10.1021/acs.joc.0c00545
_journal_year 2020
_chemical_absolute_configuration ad
_chemical_formula_moiety '2(C22 H19 O2 P), H2 O'
_chemical_formula_sum 'C44 H40 O5 P2'
_chemical_formula_weight 710.70
_space_group_crystal_system monoclinic
_space_group_IT_number 5
_space_group_name_Hall 'C 2y'
_space_group_name_H-M_alt 'C 1 2 1'
_atom_sites_solution_hydrogens mixed
_atom_sites_solution_primary direct
_audit_creation_date 2020-01-10
_audit_creation_method
;
Olex2 1.2
(compiled 2018.05.29 svn.r3508 for OlexSys, GUI svn.r5506)
;
_cell_angle_alpha 90
_cell_angle_beta 101.734(5)
_cell_angle_gamma 90
_cell_formula_units_Z 2
_cell_length_a 20.6268(12)
_cell_length_b 8.2898(9)
_cell_length_c 11.4377(6)
_cell_measurement_reflns_used 1233
_cell_measurement_temperature 293(2)
_cell_measurement_theta_max 69.8310
_cell_measurement_theta_min 3.9430
_cell_volume 1914.9(3)
_computing_cell_refinement 'CrysAlisPro 1.171.40.53 (Rigaku OD, 2019)'
_computing_data_collection 'CrysAlisPro 1.171.40.53 (Rigaku OD, 2019)'
_computing_data_reduction 'CrysAlisPro 1.171.40.53 (Rigaku OD, 2019)'
_computing_molecular_graphics 'Olex2 (Dolomanov et al., 2009)'
_computing_publication_material 'Olex2 (Dolomanov et al., 2009)'
_computing_structure_refinement 'ShelXL (Sheldrick, 2015)'
_computing_structure_solution 'ShelXS (Sheldrick, 2008)'
_diffrn_ambient_temperature 293(2)
_diffrn_detector 'CCD plate'
_diffrn_detector_area_resol_mean 16.2312
_diffrn_detector_type Eos
_diffrn_measured_fraction_theta_full 0.996
_diffrn_measured_fraction_theta_max 0.996
_diffrn_measurement_details
;
List of Runs (angles in degrees, time in seconds):

  # Type    Start    End  Width  t~exp~   \w     \q     \k     \f   Frames
--------------------------------------------------------------------------
  1  \w   -104.00 -11.00   1.00    1.25    --  -33.50 -37.00  90.00   93
  2  \w   -102.00 -15.00   1.00    1.25    --  -33.50 -57.00-150.00   87
  3  \w     14.00 107.00   1.00    1.25    --   36.47  37.00 -90.00   93
  4  \w    -33.00  65.00   1.00    1.25    --   36.47 -77.00 -60.00   98
  5  \w    -32.00  55.00   1.00    1.25    --   36.47 -57.00 -60.00   87
  6  \w     46.00  99.00   1.00    4.00    --  108.00 -94.00   0.00   53
  7  \w     87.00 178.00   1.00    4.00    --  108.00  30.00 -60.00   91
  8  \w     94.00 120.00   1.00    4.00    --  108.00  61.00 120.00   26
  9  \w     40.00  81.00   1.00    4.00    --  108.00 -94.00  60.00   41
 10  \w    141.00 176.00   1.00    4.00    --  108.00  61.00 120.00   35
 11  \w    102.00 128.00   1.00    4.00    --  108.00 -45.00 120.00   26
 12  \w     89.00 166.00   1.00    4.00    --  108.00  45.00-120.00   77
 13  \w     44.00  96.00   1.00    4.00    --  108.00 -45.00 120.00   52
 14  \w     88.00 118.00   1.00    4.00    --  108.00 -45.00 -90.00   30
 15  \w     38.00  68.00   1.00    4.00    --  108.00 -45.00 -90.00   30
;
_diffrn_measurement_device 'four-circle diffractometer'
_diffrn_measurement_device_type 'Xcalibur, Eos, Gemini'
_diffrn_measurement_method '\w scans'
_diffrn_orient_matrix_type 'CrysAlisPro convention (1999,Acta A55,543-557)'
_diffrn_orient_matrix_UB_11 0.0224212000
_diffrn_orient_matrix_UB_12 0.0657698000
_diffrn_orient_matrix_UB_13 0.1277945000
_diffrn_orient_matrix_UB_21 0.0726368000
_diffrn_orient_matrix_UB_22 -0.0345235000
_diffrn_orient_matrix_UB_23 -0.0058419000
_diffrn_orient_matrix_UB_31 0.0059524000
_diffrn_orient_matrix_UB_32 0.1704578000
_diffrn_orient_matrix_UB_33 -0.0505812000
_diffrn_radiation_monochromator graphite
_diffrn_radiation_probe x-ray
_diffrn_radiation_type CuK\a
_diffrn_radiation_wavelength 1.54184
_diffrn_reflns_av_R_equivalents 0.0221
_diffrn_reflns_av_unetI/netI 0.0353
_diffrn_reflns_Laue_measured_fraction_full 0.996
_diffrn_reflns_Laue_measured_fraction_max 0.996
_diffrn_reflns_limit_h_max 24
_diffrn_reflns_limit_h_min -22
_diffrn_reflns_limit_k_max 9
_diffrn_reflns_limit_k_min -6
_diffrn_reflns_limit_l_max 12
_diffrn_reflns_limit_l_min -13
_diffrn_reflns_number 3674
_diffrn_reflns_point_group_measured_fraction_full 0.735
_diffrn_reflns_point_group_measured_fraction_max 0.735
_diffrn_reflns_theta_full 67.064
_diffrn_reflns_theta_max 67.064
_diffrn_reflns_theta_min 3.947
_diffrn_source 'fine-focus sealed X-ray tube'
_diffrn_source_type 'Enhance (Cu) X-ray Source'
_exptl_absorpt_coefficient_mu 1.385
_exptl_absorpt_correction_T_max 1.00000
_exptl_absorpt_correction_T_min 0.88269
_exptl_absorpt_correction_type multi-scan
_exptl_absorpt_process_details
;
CrysAlisPro 1.171.40.53 (Rigaku Oxford Diffraction, 2019)
Empirical absorption correction using spherical harmonics,
 implemented in SCALE3 ABSPACK scaling algorithm.
;
_exptl_crystal_colour colourless
_exptl_crystal_colour_primary colourless
_exptl_crystal_density_diffrn 1.233
_exptl_crystal_description block
_exptl_crystal_F_000 748
_exptl_crystal_size_max 0.17
_exptl_crystal_size_mid 0.14
_exptl_crystal_size_min 0.1
_refine_diff_density_max 0.252
_refine_diff_density_min -0.209
_refine_diff_density_rms 0.039
_refine_ls_abs_structure_details
;
 Flack x determined using 582 quotients [(I+)-(I-)]/[(I+)+(I-)]
 (Parsons, Flack and Wagner, Acta Cryst. B69 (2013) 249-259).
;
_refine_ls_abs_structure_Flack 0.04(4)
_refine_ls_extinction_method none
_refine_ls_goodness_of_fit_ref 1.074
_refine_ls_hydrogen_treatment constr
_refine_ls_matrix_type full
_refine_ls_number_parameters 232
_refine_ls_number_reflns 2526
_refine_ls_number_restraints 1
_refine_ls_restrained_S_all 1.073
_refine_ls_R_factor_all 0.0500
_refine_ls_R_factor_gt 0.0452
_refine_ls_shift/su_max 0.000
_refine_ls_shift/su_mean 0.000
_refine_ls_structure_factor_coef Fsqd
_refine_ls_weighting_details 'w=1/[\s^2^(Fo^2^)+(0.0721P)^2^+0.2586P] where P=(Fo^2^+2Fc^2^)/3'
_refine_ls_weighting_scheme calc
_refine_ls_wR_factor_gt 0.1218
_refine_ls_wR_factor_ref 0.1291
_reflns_Friedel_coverage 0.373
_reflns_Friedel_fraction_full 0.432
_reflns_Friedel_fraction_max 0.432
_reflns_number_gt 2287
_reflns_number_total 2526
_reflns_threshold_expression 'I > 2\s(I)'
_cod_data_source_file jo0c00545_si_002.cif
_cod_data_source_block 201912346
_cod_database_code 4038399
_shelx_shelxl_version_number 2014/7
_chemical_oxdiff_formula C40H40O2N1P1
_shelx_space_group_comment
;
The symmetry employed for this shelxl refinement is uniquely defined
by the following loop, which should always be used as a source of
symmetry information in preference to the above space-group names.
They are only intended as comments.
;
_shelx_estimated_absorpt_t_max 0.874
_shelx_estimated_absorpt_t_min 0.799
_reflns_odcompleteness_completeness 99.57
_reflns_odcompleteness_iscentric 1
_reflns_odcompleteness_theta 66.97
_olex2_refinement_description
;
1. Fixed Uiso
 At 1.2 times of:
  All C(H) groups, All C(H,H) groups
 At 1.5 times of:
  All C(H,H,H) groups, All O(H) groups
2.a Riding coordinates:
 O3(H3A)
2.b Secondary CH2 refined with riding coordinates:
 C14(H14A,H14B)
2.c Aromatic/amide H refined with riding coordinates:
 C2(H2), C3(H3), C4(H4), C5(H5), C6(H6), C7(H7), C8(H8), C9(H9), C10(H10),
 C15(H15), C17(H17), C18(H18), C20(H20), C21(H21)
2.d Idealised Me refined as rotating group:
 C22(H22A,H22B,H22C)
;
_olex2_submission_special_instructions 'No special instructions were received'
_oxdiff_exptl_absorpt_empirical_details
;
Empirical correction (ABSPACK) includes:
- Absorption correction using spherical harmonics
- Frame scaling
;
_oxdiff_exptl_absorpt_empirical_full_max 1.288
_oxdiff_exptl_absorpt_empirical_full_min 0.824

loop_
_space_group_symop_operation_xyz
'x, y, z'
'-x, y, -z'
'x+1/2, y+1/2, z'
'-x+1/2, y+1/2, -z'

loop_
_atom_site_label
_atom_site_type_symbol
_atom_site_fract_x
_atom_site_fract_y
_atom_site_fract_z
_atom_site_U_iso_or_equiv
_atom_site_adp_type
_atom_site_occupancy
_atom_site_site_symmetry_order
_atom_site_calc_flag
_atom_site_refinement_flags_posn
_atom_site_refinement_flags_adp
_atom_site_refinement_flags_occupancy
_atom_site_disorder_assembly
_atom_site_disorder_group
P1 P 0.39205(5) 0.57753(17) 0.15949(8) 0.0614(3) Uani 1 1 d . . . . .
O1 O 0.44970(17) 0.6747(6) 0.1409(3) 0.0879(13) Uani 1 1 d . . . . .
O2 O 0.31995(19) 1.1472(5) 0.7124(4) 0.0911(13) Uani 1 1 d . . . . .
C1 C 0.32923(18) 0.5642(6) 0.0254(3) 0.0564(10) Uani 1 1 d . . . . .
C2 C 0.3401(2) 0.6340(6) -0.0792(4) 0.0656(13) Uani 1 1 d . . . . .
H2 H 0.3805 0.6833 -0.0801 0.079 Uiso 1 1 calc R . . . .
C3 C 0.2917(2) 0.6308(7) -0.1814(4) 0.0726(14) Uani 1 1 d . . . . .
H3 H 0.2992 0.6790 -0.2509 0.087 Uiso 1 1 calc R . . . .
C4 C 0.2323(2) 0.5568(7) -0.1812(4) 0.0699(12) Uani 1 1 d . . . . .
H4 H 0.1998 0.5543 -0.2506 0.084 Uiso 1 1 calc R . . . .
C5 C 0.2209(2) 0.4863(7) -0.0788(4) 0.0697(13) Uani 1 1 d . . . . .
H5 H 0.1803 0.4379 -0.0786 0.084 Uiso 1 1 calc R . . . .
C6 C 0.2693(2) 0.4869(7) 0.0237(4) 0.0652(12) Uani 1 1 d . . . . .
H6 H 0.2618 0.4354 0.0920 0.078 Uiso 1 1 calc R . . . .
C7 C 0.4183(2) 0.2397(7) 0.4105(5) 0.0731(13) Uani 1 1 d . . . . .
H7 H 0.4139 0.2379 0.4898 0.088 Uiso 1 1 calc R . . . .
C8 C 0.4385(3) 0.1035(8) 0.3593(6) 0.0889(18) Uani 1 1 d . . . . .
H8 H 0.4478 0.0100 0.4045 0.107 Uiso 1 1 calc R . . . .
C9 C 0.4452(2) 0.1039(9) 0.2415(6) 0.0901(19) Uani 1 1 d . . . . .
H9 H 0.4590 0.0107 0.2084 0.108 Uiso 1 1 calc R . . . .
C10 C 0.4316(2) 0.2398(9) 0.1729(5) 0.0846(18) Uani 1 1 d . . . . .
H10 H 0.4360 0.2395 0.0936 0.101 Uiso 1 1 calc R . . . .
C11 C 0.4109(2) 0.3805(7) 0.2243(4) 0.0641(12) Uani 1 1 d . . . . .
C12 C 0.4045(2) 0.3809(6) 0.3434(4) 0.0604(11) Uani 1 1 d . . . . .
C13 C 0.38316(18) 0.5375(5) 0.3855(3) 0.0537(10) Uani 1 1 d . . . . .
C14 C 0.3545(2) 0.6463(6) 0.2809(3) 0.0562(10) Uani 1 1 d . . . . .
H14A H 0.3657 0.7582 0.2999 0.067 Uiso 1 1 calc R . . . .
H14B H 0.3067 0.6359 0.2600 0.067 Uiso 1 1 calc R . . . .
C15 C 0.39279(17) 0.5799(7) 0.5001(3) 0.0554(9) Uani 1 1 d . . . . .
H15 H 0.4144 0.5041 0.5543 0.067 Uiso 1 1 calc R . . . .
C16 C 0.37387(19) 0.7298(6) 0.5523(3) 0.0520(9) Uani 1 1 d . . . . .
C17 C 0.41206(19) 0.7843(6) 0.6597(4) 0.0566(10) Uani 1 1 d . . . . .
H17 H 0.4493 0.7256 0.6952 0.068 Uiso 1 1 calc R . . . .
C18 C 0.3964(2) 0.9228(6) 0.7151(4) 0.0593(11) Uani 1 1 d . . . . .
H18 H 0.4230 0.9573 0.7863 0.071 Uiso 1 1 calc R . . . .
C19 C 0.3411(2) 1.0091(6) 0.6636(4) 0.0623(11) Uani 1 1 d . . . . .
C20 C 0.3013(2) 0.9560(7) 0.5577(4) 0.0665(12) Uani 1 1 d . . . . .
H20 H 0.2635 1.0137 0.5237 0.080 Uiso 1 1 calc R . . . .
C21 C 0.3175(2) 0.8191(6) 0.5034(3) 0.0579(11) Uani 1 1 d . . . . .
H21 H 0.2905 0.7848 0.4325 0.069 Uiso 1 1 calc R . . . .
C22 C 0.3602(4) 1.2065(10) 0.8199(6) 0.112(3) Uani 1 1 d . . . . .
H22A H 0.3713 1.1194 0.8758 0.169 Uiso 1 1 calc GR . . . .
H22B H 0.3364 1.2879 0.8536 0.169 Uiso 1 1 calc GR . . . .
H22C H 0.4001 1.2521 0.8029 0.169 Uiso 1 1 calc GR . . . .
O3 O 0.5000 0.8977(7) 1.0000 0.0837(15) Uani 1 2 d S T P . .
H3A H 0.5289 0.8251 0.9657 0.126 Uiso 1 1 d R . . . .

loop_
_atom_site_aniso_label
_atom_site_aniso_U_11
_atom_site_aniso_U_22
_atom_site_aniso_U_33
_atom_site_aniso_U_23
_atom_site_aniso_U_13
_atom_site_aniso_U_12
P1 0.0589(5) 0.0832(8) 0.0404(5) -0.0135(6) 0.0062(4) -0.0115(6)
O1 0.076(2) 0.128(4) 0.0559(18) -0.014(2) 0.0066(15) -0.039(2)
O2 0.086(2) 0.093(3) 0.084(2) -0.040(2) -0.0084(18) 0.022(2)
C1 0.0583(18) 0.067(3) 0.0432(17) -0.015(2) 0.0074(14) -0.005(2)
C2 0.066(2) 0.081(4) 0.049(2) -0.012(2) 0.0097(18) -0.017(2)
C3 0.082(3) 0.089(4) 0.045(2) -0.001(2) 0.0074(19) -0.004(3)
C4 0.069(2) 0.076(3) 0.057(2) -0.008(3) -0.0068(18) -0.004(3)
C5 0.063(2) 0.077(4) 0.065(3) -0.003(3) 0.004(2) -0.009(2)
C6 0.070(3) 0.074(3) 0.051(2) -0.003(2) 0.010(2) -0.013(2)
C7 0.074(3) 0.066(3) 0.069(3) -0.009(3) -0.011(2) 0.013(2)
C8 0.075(3) 0.073(4) 0.101(4) -0.016(3) -0.024(3) 0.021(3)
C9 0.063(2) 0.091(5) 0.103(4) -0.036(4) -0.013(3) 0.028(3)
C10 0.060(3) 0.115(5) 0.072(3) -0.041(3) -0.001(2) 0.014(3)
C11 0.051(2) 0.080(3) 0.056(2) -0.019(2) -0.0008(18) 0.007(2)
C12 0.050(2) 0.071(3) 0.053(2) -0.009(2) -0.0057(17) 0.008(2)
C13 0.0541(18) 0.058(3) 0.0460(18) -0.0038(19) 0.0030(15) 0.0028(18)
C14 0.070(2) 0.057(2) 0.0411(19) -0.0071(18) 0.0087(17) 0.003(2)
C15 0.0567(18) 0.061(2) 0.0438(17) -0.002(2) -0.0010(14) 0.007(2)
C16 0.0548(19) 0.060(3) 0.0393(19) 0.0007(19) 0.0066(15) 0.0006(19)
C17 0.0487(19) 0.076(3) 0.042(2) -0.002(2) 0.0026(15) 0.003(2)
C18 0.055(2) 0.077(3) 0.042(2) -0.011(2) -0.0001(16) -0.005(2)
C19 0.060(2) 0.074(3) 0.051(2) -0.009(2) 0.0075(18) 0.003(2)
C20 0.059(2) 0.078(3) 0.057(2) -0.008(2) -0.0013(19) 0.012(2)
C21 0.057(2) 0.075(3) 0.0379(18) -0.007(2) 0.0008(16) 0.001(2)
C22 0.103(4) 0.118(6) 0.102(5) -0.065(5) -0.012(4) 0.017(4)
O3 0.091(3) 0.080(4) 0.076(3) 0.000 0.007(3) 0.000

loop_
_atom_type_symbol
_atom_type_description
_atom_type_scat_dispersion_real
_atom_type_scat_dispersion_imag
_atom_type_scat_source
C C 0.0181 0.0091 'International Tables Vol C Tables 4.2.6.8 and 6.1.1.4'
H H 0.0000 0.0000 'International Tables Vol C Tables 4.2.6.8 and 6.1.1.4'
O O 0.0492 0.0322 'International Tables Vol C Tables 4.2.6.8 and 6.1.1.4'
P P 0.2955 0.4335 'International Tables Vol C Tables 4.2.6.8 and 6.1.1.4'

loop_
_geom_angle_atom_site_label_1
_geom_angle_atom_site_label_2
_geom_angle_atom_site_label_3
_geom_angle
_geom_angle_site_symmetry_1
_geom_angle_site_symmetry_3
_geom_angle_publ_flag
O1 P1 C1 111.7(2) . . ?
O1 P1 C11 116.0(2) . . ?
O1 P1 C14 114.7(2) . . ?
C1 P1 C11 110.6(2) . . ?
C1 P1 C14 109.06(19) . . ?
C11 P1 C14 93.4(2) . . ?
C19 O2 C22 117.3(4) . . ?
C2 C1 P1 119.7(3) . . ?
C2 C1 C6 118.7(4) . . ?
C6 C1 P1 121.6(3) . . ?
C1 C2 H2 119.7 . . ?
C3 C2 C1 120.6(4) . . ?
C3 C2 H2 119.7 . . ?
C2 C3 H3 119.9 . . ?
C4 C3 C2 120.1(4) . . ?
C4 C3 H3 119.9 . . ?
C3 C4 H4 120.0 . . ?
C3 C4 C5 120.1(4) . . ?
C5 C4 H4 120.0 . . ?
C4 C5 H5 119.8 . . ?
C4 C5 C6 120.4(4) . . ?
C6 C5 H5 119.8 . . ?
C1 C6 H6 119.9 . . ?
C5 C6 C1 120.1(4) . . ?
C5 C6 H6 119.9 . . ?
C8 C7 H7 120.0 . . ?
C8 C7 C12 120.0(5) . . ?
C12 C7 H7 120.0 . . ?
C7 C8 H8 119.6 . . ?
C7 C8 C9 120.8(6) . . ?
C9 C8 H8 119.6 . . ?
C8 C9 H9 119.6 . . ?
C10 C9 C8 120.8(5) . . ?
C10 C9 H9 119.6 . . ?
C9 C10 H10 120.5 . . ?
C9 C10 C11 119.0(5) . . ?
C11 C10 H10 120.5 . . ?
C10 C11 P1 129.4(4) . . ?
C12 C11 P1 110.1(4) . . ?
C12 C11 C10 120.4(5) . . ?
C7 C12 C13 126.6(4) . . ?
C11 C12 C7 119.0(5) . . ?
C11 C12 C13 114.4(4) . . ?
C12 C13 C14 111.0(3) . . ?
C15 C13 C12 123.8(4) . . ?
C15 C13 C14 125.1(4) . . ?
P1 C14 H14A 110.8 . . ?
P1 C14 H14B 110.8 . . ?
C13 C14 P1 105.0(3) . . ?
C13 C14 H14A 110.8 . . ?
C13 C14 H14B 110.8 . . ?
H14A C14 H14B 108.8 . . ?
C13 C15 H15 115.6 . . ?
C13 C15 C16 128.7(4) . . ?
C16 C15 H15 115.6 . . ?
C17 C16 C15 119.0(4) . . ?
C17 C16 C21 117.2(4) . . ?
C21 C16 C15 123.8(4) . . ?
C16 C17 H17 118.9 . . ?
C18 C17 C16 122.1(4) . . ?
C18 C17 H17 118.9 . . ?
C17 C18 H18 120.4 . . ?
C19 C18 C17 119.2(4) . . ?
C19 C18 H18 120.4 . . ?
O2 C19 C20 115.8(4) . . ?
C18 C19 O2 124.1(4) . . ?
C18 C19 C20 120.1(4) . . ?
C19 C20 H20 119.9 . . ?
C21 C20 C19 120.2(4) . . ?
C21 C20 H20 119.9 . . ?
C16 C21 H21 119.4 . . ?
C20 C21 C16 121.3(4) . . ?
C20 C21 H21 119.4 . . ?
O2 C22 H22A 109.5 . . ?
O2 C22 H22B 109.5 . . ?
O2 C22 H22C 109.5 . . ?
H22A C22 H22B 109.5 . . ?
H22A C22 H22C 109.5 . . ?
H22B C22 H22C 109.5 . . ?

loop_
_geom_bond_atom_site_label_1
_geom_bond_atom_site_label_2
_geom_bond_distance
_geom_bond_site_symmetry_2
_geom_bond_publ_flag
P1 O1 1.487(4) . ?
P1 C1 1.799(4) . ?
P1 C11 1.803(6) . ?
P1 C14 1.813(4) . ?
O2 C19 1.382(6) . ?
O2 C22 1.425(7) . ?
C1 C2 1.387(6) . ?
C1 C6 1.390(6) . ?
C2 H2 0.9300 . ?
C2 C3 1.375(6) . ?
C3 H3 0.9300 . ?
C3 C4 1.370(7) . ?
C4 H4 0.9300 . ?
C4 C5 1.372(7) . ?
C5 H5 0.9300 . ?
C5 C6 1.376(6) . ?
C6 H6 0.9300 . ?
C7 H7 0.9300 . ?
C7 C8 1.375(8) . ?
C7 C12 1.397(7) . ?
C8 H8 0.9300 . ?
C8 C9 1.382(8) . ?
C9 H9 0.9300 . ?
C9 C10 1.369(10) . ?
C10 H10 0.9300 . ?
C10 C11 1.411(7) . ?
C11 C12 1.394(6) . ?
C12 C13 1.482(6) . ?
C13 C14 1.519(6) . ?
C13 C15 1.333(5) . ?
C14 H14A 0.9700 . ?
C14 H14B 0.9700 . ?
C15 H15 0.9300 . ?
C15 C16 1.465(6) . ?
C16 C17 1.393(5) . ?
C16 C21 1.395(6) . ?
C17 H17 0.9300 . ?
C17 C18 1.381(7) . ?
C18 H18 0.9300 . ?
C18 C19 1.374(6) . ?
C19 C20 1.389(6) . ?
C20 H20 0.9300 . ?
C20 C21 1.368(7) . ?
C21 H21 0.9300 . ?
C22 H22A 0.9600 . ?
C22 H22B 0.9600 . ?
C22 H22C 0.9600 . ?
O3 H3A 0.9836 . ?

loop_
_geom_hbond_atom_site_label_D
_geom_hbond_atom_site_label_H
_geom_hbond_atom_site_label_A
_geom_hbond_distance_DH
_geom_hbond_distance_HA
_geom_hbond_distance_DA
_geom_hbond_angle_DHA
_geom_hbond_site_symmetry_A
O3 H3A O1 0.98 1.86 2.788(5) 156.4 2_656

loop_
_geom_torsion_atom_site_label_1
_geom_torsion_atom_site_label_2
_geom_torsion_atom_site_label_3
_geom_torsion_atom_site_label_4
_geom_torsion
_geom_torsion_site_symmetry_1
_geom_torsion_site_symmetry_2
_geom_torsion_site_symmetry_3
_geom_torsion_site_symmetry_4
_geom_torsion_publ_flag
P1 C1 C2 C3 -177.4(4) . . . . ?
P1 C1 C6 C5 176.6(4) . . . . ?
P1 C11 C12 C7 -178.7(3) . . . . ?
P1 C11 C12 C13 1.2(5) . . . . ?
O1 P1 C1 C2 3.0(5) . . . . ?
O1 P1 C1 C6 -176.3(4) . . . . ?
O1 P1 C11 C10 -72.5(5) . . . . ?
O1 P1 C11 C12 105.4(3) . . . . ?
O1 P1 C14 C13 -98.7(3) . . . . ?
O2 C19 C20 C21 -179.1(5) . . . . ?
C1 P1 C11 C10 56.1(5) . . . . ?
C1 P1 C11 C12 -126.1(3) . . . . ?
C1 P1 C14 C13 135.3(3) . . . . ?
C1 C2 C3 C4 -0.8(8) . . . . ?
C2 C1 C6 C5 -2.8(8) . . . . ?
C2 C3 C4 C5 0.4(9) . . . . ?
C3 C4 C5 C6 -1.2(9) . . . . ?
C4 C5 C6 C1 2.4(8) . . . . ?
C6 C1 C2 C3 2.0(8) . . . . ?
C7 C8 C9 C10 -0.2(8) . . . . ?
C7 C12 C13 C14 -163.9(4) . . . . ?
C7 C12 C13 C15 20.8(7) . . . . ?
C8 C7 C12 C11 0.7(7) . . . . ?
C8 C7 C12 C13 -179.2(4) . . . . ?
C8 C9 C10 C11 0.2(8) . . . . ?
C9 C10 C11 P1 177.9(4) . . . . ?
C9 C10 C11 C12 0.2(7) . . . . ?
C10 C11 C12 C7 -0.7(7) . . . . ?
C10 C11 C12 C13 179.3(4) . . . . ?
C11 P1 C1 C2 -127.8(4) . . . . ?
C11 P1 C1 C6 52.9(5) . . . . ?
C11 P1 C14 C13 22.0(3) . . . . ?
C11 C12 C13 C14 16.2(5) . . . . ?
C11 C12 C13 C15 -159.1(4) . . . . ?
C12 C7 C8 C9 -0.3(8) . . . . ?
C12 C13 C14 P1 -25.0(4) . . . . ?
C12 C13 C15 C16 -179.8(4) . . . . ?
C13 C15 C16 C17 -150.6(4) . . . . ?
C13 C15 C16 C21 32.5(7) . . . . ?
C14 P1 C1 C2 130.8(4) . . . . ?
C14 P1 C1 C6 -48.5(5) . . . . ?
C14 P1 C11 C10 167.9(4) . . . . ?
C14 P1 C11 C12 -14.2(3) . . . . ?
C14 C13 C15 C16 5.6(7) . . . . ?
C15 C13 C14 P1 150.2(4) . . . . ?
C15 C16 C17 C18 -178.7(4) . . . . ?
C15 C16 C21 C20 178.2(4) . . . . ?
C16 C17 C18 C19 0.7(7) . . . . ?
C17 C16 C21 C20 1.2(7) . . . . ?
C17 C18 C19 O2 178.6(4) . . . . ?
C17 C18 C19 C20 0.5(7) . . . . ?
C18 C19 C20 C21 -0.9(7) . . . . ?
C19 C20 C21 C16 0.0(7) . . . . ?
C21 C16 C17 C18 -1.6(6) . . . . ?
C22 O2 C19 C18 2.9(8) . . . . ?
C22 O2 C19 C20 -178.9(6) . . . . ?
